data_7219626
loop_
_publ_author_name
'Song, Zhong-Cheng'
'Ma, Gao-Yuan'
'Zhu, Hai-Liang'

_publ_section_title
;
 Synthesis, Characterization and Antibacterial Activities of
 N-tert-Butoxycarbonyl-Thiazolidine Carboxylic Acid
;
_journal_name_full 'RSC Adv.'
_journal_paper_doi 10.1039/C4RA15284K
_journal_year 2015
_chemical_absolute_configuration 2R,4R
_chemical_formula_sum 'C16 H21 N O5 S'
_chemical_formula_weight 339.40
_chemical_name_systematic
;
?
;
_space_group_IT_number 19
_symmetry_cell_setting orthorhombic
_symmetry_space_group_name_Hall 'P 2ac 2ab'
_symmetry_space_group_name_H-M 'P 21 21 21'
_atom_sites_solution_hydrogens geom
_atom_sites_solution_primary direct
_atom_sites_solution_secondary difmap
_audit_creation_method SHELXL-97
_audit_update_record
;
2008-09-25 deposited with the CCDC.
2015-02-17 downloaded from the CCDC.
;
_cell_angle_alpha 90.00
_cell_angle_beta 90.00
_cell_angle_gamma 90.00
_cell_formula_units_Z 4
_cell_length_a 6.4240(13)
_cell_length_b 10.255(2)
_cell_length_c 27.064(5)
_cell_measurement_reflns_used 25
_cell_measurement_temperature 293(2)
_cell_measurement_theta_max 13
_cell_measurement_theta_min 9
_cell_volume 1782.9(6)
_computing_cell_refinement 'CAD4 software'
_computing_data_collection 'CAD4 software (Enraf-Nonius, 1989)'
_computing_data_reduction 'XCAD4 (Harms & Wocadlo, 1995)'
_computing_molecular_graphics 'PROG (ref, date)'
_computing_publication_material 'SHELXL-97 (Sheldrick, 1997)'
_computing_structure_refinement 'SHELXL-97 (Sheldrick, 1997)'
_computing_structure_solution 'SHELXS-97 (Sheldrick, 1990)'
_diffrn_ambient_temperature 293(2)
_diffrn_measured_fraction_theta_full 1.000
_diffrn_measured_fraction_theta_max 1.000
_diffrn_measurement_device_type 'Nonius CAD4'
_diffrn_measurement_method \w/2\q
_diffrn_radiation_monochromator graphite
_diffrn_radiation_source 'fine-focus sealed tube'
_diffrn_radiation_type MoK\a
_diffrn_radiation_wavelength 0.71073
_diffrn_reflns_av_R_equivalents 0.0334
_diffrn_reflns_av_sigmaI/netI 0.0459
_diffrn_reflns_limit_h_max 7
_diffrn_reflns_limit_h_min 0
_diffrn_reflns_limit_k_max 12
_diffrn_reflns_limit_k_min 0
_diffrn_reflns_limit_l_max 32
_diffrn_reflns_limit_l_min 0
_diffrn_reflns_number 1887
_diffrn_reflns_theta_full 25.16
_diffrn_reflns_theta_max 25.16
_diffrn_reflns_theta_min 1.50
_diffrn_standards_decay_% 0
_diffrn_standards_interval_count 200
_diffrn_standards_interval_time 2h
_diffrn_standards_number 3
_exptl_absorpt_coefficient_mu 0.204
_exptl_absorpt_correction_T_max 0.9798
_exptl_absorpt_correction_T_min 0.9412
_exptl_absorpt_correction_type psi-scan
_exptl_crystal_colour Corlorless
_exptl_crystal_density_diffrn 1.264
_exptl_crystal_density_method 'not measured'
_exptl_crystal_description Block
_exptl_crystal_F_000 720
_exptl_crystal_size_max 0.30
_exptl_crystal_size_mid 0.20
_exptl_crystal_size_min 0.10
_refine_diff_density_max 0.433
_refine_diff_density_min -0.391
_refine_diff_density_rms 0.069
_refine_ls_abs_structure_details 'Flack H D (1983), Acta Cryst. A39, 876-881'
_refine_ls_abs_structure_Flack -0.3(4)
_refine_ls_extinction_method none
_refine_ls_goodness_of_fit_ref 1.095
_refine_ls_hydrogen_treatment constr
_refine_ls_matrix_type full
_refine_ls_number_parameters 207
_refine_ls_number_reflns 1887
_refine_ls_number_restraints 45
_refine_ls_restrained_S_all 1.115
_refine_ls_R_factor_all 0.1001
_refine_ls_R_factor_gt 0.0728
_refine_ls_shift/su_max 0.056
_refine_ls_shift/su_mean 0.002
_refine_ls_structure_factor_coef Fsqd
_refine_ls_weighting_details 'calc w=1/[\s^2^(Fo^2^)+(0.0600P)^2^+4.0000P] where P=(Fo^2^+2Fc^2^)/3'
_refine_ls_weighting_scheme calc
_refine_ls_wR_factor_gt 0.1937
_refine_ls_wR_factor_ref 0.2238
_reflns_number_gt 1317
_reflns_number_total 1887
_reflns_threshold_expression >2sigma(I)
_cod_data_source_file c4ra15284k2.cif
_cod_data_source_block s_15
_cod_original_sg_symbol_H-M P2(1)2(1)2(1)
_cod_database_code 7219626

loop_
_symmetry_equiv_pos_as_xyz
'x, y, z'
'-x+1/2, -y, z+1/2'
'-x, y+1/2, -z+1/2'
'x+1/2, -y+1/2, -z'

loop_
_atom_site_label
_atom_site_type_symbol
_atom_site_fract_x
_atom_site_fract_y
_atom_site_fract_z
_atom_site_U_iso_or_equiv
_atom_site_adp_type
_atom_site_occupancy
_atom_site_symmetry_multiplicity
_atom_site_calc_flag
_atom_site_refinement_flags
S S 0.8040(5) 0.9732(2) 0.92778(9) 0.0776(8) Uani 1 1 d .
N N 0.7426(8) 0.7358(5) 0.89837(19) 0.0377(12) Uani 1 1 d .
O1 O 1.0856(12) 1.0277(7) 0.8339(3) 0.107(3) Uani 1 1 d .
C1 C 1.2160(19) 1.1279(11) 0.8175(4) 0.107 Uani 1 1 d .
H1A H 1.3259 1.1412 0.8410 0.161 Uiso 1 1 calc R
H1B H 1.1369 1.2069 0.8141 0.161 Uiso 1 1 calc R
H1C H 1.2746 1.1045 0.7861 0.161 Uiso 1 1 calc R
O2 O 0.2286(8) 0.6904(7) 0.95256(17) 0.0753(19) Uani 1 1 d .
C2 C 0.9198(18) 0.9861(9) 0.8067(4) 0.080(3) Uani 1 1 d U
O3 O 0.3510(7) 0.6523(5) 0.87847(16) 0.0552(15) Uani 1 1 d .
H3B H 0.2286 0.6350 0.8728 0.083 Uiso 1 1 calc R
C3 C 0.868(2) 1.0331(11) 0.7600(4) 0.099(3) Uani 1 1 d U
H3A H 0.9505 1.0960 0.7449 0.119 Uiso 1 1 calc R
O4 O 0.7318(7) 0.5286(4) 0.91987(16) 0.0446(11) Uani 1 1 d .
C4 C 0.700(2) 0.9882(11) 0.7370(4) 0.105(4) Uani 1 1 d U
H4A H 0.6648 1.0216 0.7061 0.126 Uiso 1 1 calc R
O5 O 0.9603(7) 0.5944(5) 0.86041(16) 0.0431(12) Uani 1 1 d .
C5 C 0.5722(18) 0.8899(10) 0.7586(3) 0.086(3) Uani 1 1 d U
H5A H 0.4563 0.8577 0.7420 0.104 Uiso 1 1 calc R
C6 C 0.6254(13) 0.8438(8) 0.8049(3) 0.0570(19) Uani 1 1 d U
H6A H 0.5451 0.7792 0.8196 0.068 Uiso 1 1 calc R
C7 C 0.7979(13) 0.8931(7) 0.8296(3) 0.0543(18) Uani 1 1 d U
C8 C 0.8534(12) 0.8504(6) 0.8801(2) 0.0462(17) Uani 1 1 d .
H8A H 1.0026 0.8305 0.8805 0.055 Uiso 1 1 calc R
C9 C 0.5503(14) 0.9067(7) 0.9376(3) 0.059(2) Uani 1 1 d .
H9A H 0.4961 0.9336 0.9695 0.070 Uiso 1 1 calc R
H9B H 0.4552 0.9357 0.9120 0.070 Uiso 1 1 calc R
C10 C 0.5762(10) 0.7603(6) 0.9358(2) 0.0382(15) Uani 1 1 d .
H10A H 0.6238 0.7293 0.9681 0.046 Uiso 1 1 calc R
C11 C 0.3690(11) 0.6968(7) 0.9236(2) 0.0449(17) Uani 1 1 d .
C12 C 0.8227(9) 0.6163(6) 0.8908(2) 0.0342(14) Uani 1 1 d .
C13 C 0.7723(12) 0.3876(6) 0.9152(3) 0.0485(18) Uani 1 1 d .
C14 C 0.6323(17) 0.3328(8) 0.9547(3) 0.082(3) Uani 1 1 d .
H14A H 0.4896 0.3480 0.9459 0.122 Uiso 1 1 calc R
H14B H 0.6620 0.3748 0.9857 0.122 Uiso 1 1 calc R
H14C H 0.6561 0.2407 0.9578 0.122 Uiso 1 1 calc R
C15 C 1.0026(13) 0.3620(8) 0.9268(3) 0.072(2) Uani 1 1 d .
H15A H 1.0873 0.3962 0.9006 0.107 Uiso 1 1 calc R
H15B H 1.0255 0.2698 0.9297 0.107 Uiso 1 1 calc R
H15C H 1.0389 0.4040 0.9573 0.107 Uiso 1 1 calc R
C16 C 0.7096(15) 0.3423(8) 0.8653(3) 0.071(2) Uani 1 1 d .
H16A H 0.5635 0.3577 0.8606 0.107 Uiso 1 1 calc R
H16B H 0.7376 0.2507 0.8622 0.107 Uiso 1 1 calc R
H16C H 0.7870 0.3892 0.8407 0.107 Uiso 1 1 calc R

loop_
_atom_site_aniso_label
_atom_site_aniso_U_11
_atom_site_aniso_U_22
_atom_site_aniso_U_33
_atom_site_aniso_U_23
_atom_site_aniso_U_13
_atom_site_aniso_U_12
S 0.108(2) 0.0457(10) 0.0789(14) -0.0103(11) -0.0126(15) -0.0196(13)
N 0.031(3) 0.040(3) 0.043(3) 0.004(2) -0.008(3) -0.005(3)
O1 0.106(6) 0.075(4) 0.140(6) 0.020(5) 0.044(5) -0.039(5)
C1 0.107 0.107 0.107 0.000 0.000 0.000
O2 0.043(3) 0.137(5) 0.046(3) -0.019(3) 0.020(3) 0.005(4)
C2 0.089(6) 0.060(5) 0.091(5) 0.010(4) 0.025(5) -0.009(5)
O3 0.024(2) 0.090(4) 0.052(3) -0.021(3) 0.006(2) -0.013(3)
C3 0.122(7) 0.081(6) 0.094(6) 0.025(5) 0.040(5) -0.011(6)
O4 0.043(3) 0.036(2) 0.055(3) 0.007(2) 0.001(2) -0.002(2)
C4 0.135(7) 0.109(7) 0.072(5) 0.043(5) 0.015(5) 0.007(6)
O5 0.024(2) 0.052(3) 0.053(3) 0.002(2) 0.007(2) 0.001(2)
C5 0.105(6) 0.096(6) 0.057(4) 0.013(5) -0.005(4) 0.001(5)
C6 0.063(4) 0.060(4) 0.048(3) 0.013(3) 0.005(4) 0.003(4)
C7 0.060(4) 0.039(3) 0.064(4) 0.008(3) 0.013(3) -0.001(4)
C8 0.044(4) 0.039(4) 0.055(4) 0.004(3) -0.005(4) -0.005(3)
C9 0.077(6) 0.053(4) 0.045(4) -0.015(4) -0.006(4) 0.008(5)
C10 0.039(4) 0.041(3) 0.035(3) 0.001(3) 0.001(3) 0.002(3)
C11 0.040(4) 0.064(4) 0.031(3) -0.004(3) 0.005(3) 0.009(4)
C12 0.024(3) 0.036(3) 0.043(3) -0.002(3) -0.014(3) -0.001(3)
C13 0.042(4) 0.035(3) 0.068(5) 0.005(3) 0.003(4) 0.003(3)
C14 0.108(8) 0.047(4) 0.090(6) 0.022(5) 0.029(6) 0.000(6)
C15 0.064(5) 0.063(5) 0.088(6) 0.009(5) -0.023(5) 0.006(5)
C16 0.074(6) 0.067(5) 0.073(5) -0.015(4) -0.015(5) -0.022(5)

loop_
_atom_type_symbol
_atom_type_description
_atom_type_scat_dispersion_real
_atom_type_scat_dispersion_imag
_atom_type_scat_source
C C 0.0033 0.0016 'International Tables Vol C Tables 4.2.6.8 and 6.1.1.4'
H H 0.0000 0.0000 'International Tables Vol C Tables 4.2.6.8 and 6.1.1.4'
N N 0.0061 0.0033 'International Tables Vol C Tables 4.2.6.8 and 6.1.1.4'
O O 0.0106 0.0060 'International Tables Vol C Tables 4.2.6.8 and 6.1.1.4'
S S 0.1246 0.1234 'International Tables Vol C Tables 4.2.6.8 and 6.1.1.4'

loop_
_geom_angle_atom_site_label_1
_geom_angle_atom_site_label_2
_geom_angle_atom_site_label_3
_geom_angle
C9 S C8 90.0(3)
C12 N C8 119.7(5)
C12 N C10 122.0(5)
C8 N C10 116.3(5)
C2 O1 C1 121.7(9)
O1 C1 H1A 109.5
O1 C1 H1B 109.5
H1A C1 H1B 109.5
O1 C1 H1C 109.5
H1A C1 H1C 109.5
H1B C1 H1C 109.5
O1 C2 C7 114.5(9)
O1 C2 C3 124.7(10)
C7 C2 C3 120.7(11)
C11 O3 H3B 109.5
C4 C3 C2 120.1(11)
C4 C3 H3A 120.0
C2 C3 H3A 120.0
C12 O4 C13 122.3(5)
C3 C4 C5 121.3(10)
C3 C4 H4A 119.3
C5 C4 H4A 119.3
C6 C5 C4 118.2(10)
C6 C5 H5A 120.9
C4 C5 H5A 120.9
C5 C6 C7 120.7(8)
C5 C6 H6A 119.7
C7 C6 H6A 119.7
C2 C7 C6 119.1(8)
C2 C7 C8 118.9(8)
C6 C7 C8 122.0(7)
N C8 C7 115.6(6)
N C8 S 103.4(4)
C7 C8 S 113.9(5)
N C8 H8A 107.8
C7 C8 H8A 107.8
S C8 H8A 107.8
C10 C9 S 105.9(6)
C10 C9 H9A 110.6
S C9 H9A 110.6
C10 C9 H9B 110.6
S C9 H9B 110.6
H9A C9 H9B 108.7
N C10 C9 105.6(6)
N C10 C11 114.1(5)
C9 C10 C11 109.7(6)
N C10 H10A 109.1
C9 C10 H10A 109.1
C11 C10 H10A 109.1
O2 C11 O3 121.6(7)
O2 C11 C10 122.9(6)
O3 C11 C10 115.4(6)
O5 C12 O4 126.0(6)
O5 C12 N 123.0(6)
O4 C12 N 111.0(5)
O4 C13 C16 109.7(6)
O4 C13 C14 101.5(6)
C16 C13 C14 111.6(7)
O4 C13 C15 108.7(6)
C16 C13 C15 113.2(7)
C14 C13 C15 111.5(7)
C13 C14 H14A 109.5
C13 C14 H14B 109.5
H14A C14 H14B 109.5
C13 C14 H14C 109.5
H14A C14 H14C 109.5
H14B C14 H14C 109.5
C13 C15 H15A 109.5
C13 C15 H15B 109.5
H15A C15 H15B 109.5
C13 C15 H15C 109.5
H15A C15 H15C 109.5
H15B C15 H15C 109.5
C13 C16 H16A 109.5
C13 C16 H16B 109.5
H16A C16 H16B 109.5
C13 C16 H16C 109.5
H16A C16 H16C 109.5
H16B C16 H16C 109.5

loop_
_geom_bond_atom_site_label_1
_geom_bond_atom_site_label_2
_geom_bond_distance
S C9 1.786(9)
S C8 1.830(7)
N C12 1.345(8)
N C8 1.460(8)
N C10 1.493(8)
O1 C2 1.364(12)
O1 C1 1.399(12)
C1 H1A 0.9600
C1 H1B 0.9600
C1 H1C 0.9600
O2 C11 1.196(8)
C2 C7 1.382(11)
C2 C3 1.394(14)
O3 C11 1.310(7)
O3 H3B 0.8200
C3 C4 1.328(15)
C3 H3A 0.9300
O4 C12 1.331(8)
O4 C13 1.475(8)
C4 C5 1.425(14)
C4 H4A 0.9300
O5 C12 1.228(7)
C5 C6 1.383(10)
C5 H5A 0.9300
C6 C7 1.390(11)
C6 H6A 0.9300
C7 C8 1.479(9)
C8 H8A 0.9800
C9 C10 1.511(10)
C9 H9A 0.9700
C9 H9B 0.9700
C10 C11 1.518(9)
C10 H10A 0.9800
C13 C16 1.485(10)
C13 C14 1.507(11)
C13 C15 1.535(11)
C14 H14A 0.9600
C14 H14B 0.9600
C14 H14C 0.9600
C15 H15A 0.9600
C15 H15B 0.9600
C15 H15C 0.9600
C16 H16A 0.9600
C16 H16B 0.9600
C16 H16C 0.9600

loop_
_geom_torsion_atom_site_label_1
_geom_torsion_atom_site_label_2
_geom_torsion_atom_site_label_3
_geom_torsion_atom_site_label_4
_geom_torsion
C1 O1 C2 C7 -175.6(8)
C1 O1 C2 C3 2.7(15)
O1 C2 C3 C4 -178.4(10)
C7 C2 C3 C4 -0.2(16)
C2 C3 C4 C5 -1.4(17)
C3 C4 C5 C6 1.2(16)
C4 C5 C6 C7 0.5(13)
O1 C2 C7 C6 -179.7(7)
C3 C2 C7 C6 1.9(13)
O1 C2 C7 C8 1.2(11)
C3 C2 C7 C8 -177.2(8)
C5 C6 C7 C2 -2.0(12)
C5 C6 C7 C8 177.1(8)
C12 N C8 C7 90.5(7)
C10 N C8 C7 -105.3(6)
C12 N C8 S -144.3(5)
C10 N C8 S 20.0(6)
C2 C7 C8 N -169.1(7)
C6 C7 C8 N 11.8(10)
C2 C7 C8 S 71.3(9)
C6 C7 C8 S -107.7(7)
C9 S C8 N -34.4(5)
C9 S C8 C7 91.9(6)
C8 S C9 C10 41.0(5)
C12 N C10 C9 172.7(6)
C8 N C10 C9 8.9(8)
C12 N C10 C11 -66.7(8)
C8 N C10 C11 129.4(6)
S C9 C10 N -34.6(6)
S C9 C10 C11 -158.0(4)
N C10 C11 O2 168.9(7)
C9 C10 C11 O2 -72.9(9)
N C10 C11 O3 -13.0(9)
C9 C10 C11 O3 105.2(7)
C13 O4 C12 O5 -6.7(9)
C13 O4 C12 N 172.8(6)
C8 N C12 O5 -16.2(9)
C10 N C12 O5 -179.6(5)
C8 N C12 O4 164.3(5)
C10 N C12 O4 1.0(8)
C12 O4 C13 C16 -60.8(8)
C12 O4 C13 C14 -178.9(6)
C12 O4 C13 C15 63.5(8)
